data_7001294
loop_
_publ_author_name
'Visvaganesan, Kusalendiran'
'Suresh, Eringathodi'
'Palaniandavar, Mallayan'

_publ_section_title
;
 Highly selective hydroxylation of alkanes catalyzed by
 (\m-oxo)bis(\m-carboxylato)-bridged diiron(iii) complexes: involvement
 of mononuclear iron(iii) species in catalysis
;
_journal_issue 19
_journal_name_full 'Dalton Transactions'
_journal_page_first 3814
_journal_page_last 3823
_journal_paper_doi 10.1039/b901508f
_journal_year 2009
_chemical_formula_sum 'C52 H48 Cl2 Fe2 N6 O13'
_chemical_formula_weight 1147.56
_chemical_name_systematic
;
?
;
_space_group_IT_number 2
_symmetry_cell_setting triclinic
_symmetry_space_group_name_Hall '-P 1'
_symmetry_space_group_name_H-M 'P -1'
_atom_sites_solution_hydrogens geom
_atom_sites_solution_primary direct
_atom_sites_solution_secondary difmap
_audit_creation_method SHELXL-97
_cell_angle_alpha 82.9990(10)
_cell_angle_beta 87.5060(10)
_cell_angle_gamma 68.9290(10)
_cell_formula_units_Z 2
_cell_length_a 12.1543(10)
_cell_length_b 14.4925(12)
_cell_length_c 15.7642(13)
_cell_measurement_temperature 100(2)
_cell_volume 2571.8(4)
_computing_cell_refinement 'BRUKER SMART'
_computing_data_collection 'BRUKER SMART'
_computing_data_reduction 'BRUKER SAINT'
_computing_molecular_graphics 'ORTEP, PLATON'
_computing_publication_material 'SHELXL-97 (Sheldrick, 1997)'
_computing_structure_refinement 'SHELXL-97 (Sheldrick, 1997)'
_computing_structure_solution 'SHELXS-97 (Sheldrick, 1990)'
_diffrn_ambient_temperature 100(2)
_diffrn_measured_fraction_theta_full 0.915
_diffrn_measured_fraction_theta_max 0.915
_diffrn_measurement_device_type 'BRUKER SMART APEX CCD DIFFRACTOMETER'
_diffrn_measurement_method 'OMEGA-PHI SCAN'
_diffrn_radiation_monochromator graphite
_diffrn_radiation_source 'fine-focus sealed tube'
_diffrn_radiation_type MoK\a
_diffrn_radiation_wavelength 0.71073
_diffrn_reflns_av_R_equivalents 0.0267
_diffrn_reflns_av_sigmaI/netI 0.0474
_diffrn_reflns_limit_h_max 15
_diffrn_reflns_limit_h_min -16
_diffrn_reflns_limit_k_max 19
_diffrn_reflns_limit_k_min -19
_diffrn_reflns_limit_l_max 20
_diffrn_reflns_limit_l_min -20
_diffrn_reflns_number 22194
_diffrn_reflns_theta_full 28.25
_diffrn_reflns_theta_max 28.25
_diffrn_reflns_theta_min 1.30
_exptl_absorpt_coefficient_mu 0.739
_exptl_absorpt_correction_T_max 0.9036
_exptl_absorpt_correction_T_min 0.6654
_exptl_absorpt_correction_type 'SADABS MULTI-SCAN'
_exptl_crystal_colour YELLOW
_exptl_crystal_density_diffrn 1.482
_exptl_crystal_density_method 'not measured'
_exptl_crystal_description PLATES
_exptl_crystal_F_000 1184
_exptl_crystal_size_max 0.60
_exptl_crystal_size_mid 0.28
_exptl_crystal_size_min 0.14
_refine_diff_density_max 0.552
_refine_diff_density_min -0.355
_refine_diff_density_rms 0.076
_refine_ls_extinction_method none
_refine_ls_goodness_of_fit_ref 1.039
_refine_ls_hydrogen_treatment constr
_refine_ls_matrix_type full
_refine_ls_number_parameters 676
_refine_ls_number_reflns 11641
_refine_ls_number_restraints 0
_refine_ls_restrained_S_all 1.039
_refine_ls_R_factor_all 0.0549
_refine_ls_R_factor_gt 0.0452
_refine_ls_shift/su_max 0.001
_refine_ls_shift/su_mean 0.000
_refine_ls_structure_factor_coef Fsqd
_refine_ls_weighting_details 'w=1/[\s^2^(Fo^2^)+(0.0503P)^2^+1.6796P] where P=(Fo^2^+2Fc^2^)/3'
_refine_ls_weighting_scheme calc
_refine_ls_wR_factor_gt 0.1048
_refine_ls_wR_factor_ref 0.1096
_reflns_number_gt 9988
_reflns_number_total 11641
_reflns_threshold_expression >2sigma(I)
_cod_data_source_file b901508f.txt
_cod_data_source_block 14mpkvm
_cod_depositor_comments
;
The following automatic conversions were performed:
'_symmetry_cell_setting' value 'TRICLINIC' changed to 'triclinic'
according to '/home/saulius/struct/CIF-dictionaries/cif_core.dic'
dictionary named 'cif_core.dic' version 2.4.1 from 2010-06-29.

Automatic conversion script
Id: cif_fix_enum 1527 2010-12-29 10:47:43Z saulius 

The following automatic conversions were performed:

'_refine_ls_weighting_scheme' value 'calc
w=1/[\s^2^(Fo^2^)+(0.0503P)^2^+1.6796P] where P=(Fo^2^+2Fc^2^)/3' was
changed to 'calc'. New tag '_refine_ls_weighting_details' was
created. The value of the new tag was set to
'w=1/[\s^2^(Fo^2^)+(0.0503P)^2^+1.6796P] where P=(Fo^2^+2Fc^2^)/3'.

Automatic conversion script
Id: cif_fix_values 3143 2015-03-26 13:38:13Z robertas 
;
_cod_original_sg_symbol_H-M P-1
_cod_database_code 7001294

loop_
_symmetry_equiv_pos_as_xyz
'x, y, z'
'-x, -y, -z'

loop_
_atom_site_label
_atom_site_type_symbol
_atom_site_fract_x
_atom_site_fract_y
_atom_site_fract_z
_atom_site_U_iso_or_equiv
_atom_site_adp_type
_atom_site_occupancy
_atom_site_calc_flag
_atom_site_refinement_flags
_atom_site_disorder_assembly
_atom_site_disorder_group
Fe1 Fe 0.38093(3) 0.32081(2) 0.26112(2) 0.01352(8) Uani 1 d . . .
Fe2 Fe 0.59080(3) 0.15581(2) 0.193345(19) 0.01313(8) Uani 1 d . . .
Cl1 Cl 0.12159(5) 0.18609(4) 0.02524(4) 0.02190(13) Uani 1 d . . .
Cl2 Cl 0.85199(5) 0.70080(4) 0.37342(4) 0.02207(13) Uani 1 d . . .
O1 O 0.43800(13) 0.23266(11) 0.18477(10) 0.0162(3) Uani 1 d . . .
O3 O 0.65790(13) 0.26073(11) 0.21937(10) 0.0167(3) Uani 1 d . . .
O2 O 0.49523(13) 0.39375(11) 0.23532(10) 0.0169(3) Uani 1 d . . .
O4 O 0.60040(13) 0.10429(11) 0.31817(10) 0.0163(3) Uani 1 d . . .
O5 O 0.46059(14) 0.23535(11) 0.36761(10) 0.0175(3) Uani 1 d . . .
O6 O 0.1786(2) 0.25729(16) 0.02146(15) 0.0488(6) Uani 1 d . . .
O7 O 0.20383(16) 0.08899(13) 0.05588(12) 0.0297(4) Uani 1 d . . .
O8 O 0.08168(15) 0.18433(13) -0.05873(11) 0.0240(4) Uani 1 d . . .
O9 O 0.02187(18) 0.21294(16) 0.08181(12) 0.0447(6) Uani 1 d . . .
O10 O 0.73841(17) 0.69024(15) 0.37573(13) 0.0367(5) Uani 1 d . . .
O11 O 0.8451(2) 0.78070(15) 0.42161(13) 0.0388(5) Uani 1 d . . .
O12 O 0.88227(18) 0.72282(14) 0.28620(11) 0.0338(5) Uani 1 d . . .
O13 O 0.93840(18) 0.60983(15) 0.41038(13) 0.0427(5) Uani 1 d . . .
N6 N 0.64188(17) 0.19636(14) 0.06674(12) 0.0168(4) Uani 1 d . . .
N5 N 0.77689(16) 0.04645(13) 0.18594(11) 0.0142(4) Uani 1 d . . .
N4 N 0.57033(16) 0.02550(13) 0.15796(11) 0.0149(4) Uani 1 d . . .
N2 N 0.29239(16) 0.43640(13) 0.35159(12) 0.0156(4) Uani 1 d . . .
N3 N 0.25922(16) 0.43547(14) 0.17875(12) 0.0162(4) Uani 1 d . . .
N1 N 0.22703(16) 0.28901(13) 0.29737(12) 0.0159(4) Uani 1 d . . .
C1 C 0.5776(2) 0.28122(18) 0.01952(15) 0.0228(5) Uani 1 d . . .
H1 H 0.5010 0.3157 0.0366 0.027 Uiso 1 calc R . .
C2 C 0.6217(3) 0.3189(2) -0.05351(17) 0.0308(6) Uani 1 d . . .
H2 H 0.5755 0.3771 -0.0857 0.037 Uiso 1 calc R . .
C3 C 0.7364(3) 0.2674(2) -0.07739(17) 0.0330(6) Uani 1 d . . .
H3 H 0.7681 0.2907 -0.1264 0.040 Uiso 1 calc R . .
C4 C 0.8034(2) 0.1817(2) -0.02846(16) 0.0254(5) Uani 1 d . . .
H4 H 0.8810 0.1475 -0.0433 0.030 Uiso 1 calc R . .
C5 C 0.7532(2) 0.14713(17) 0.04351(14) 0.0173(5) Uani 1 d . . .
C6 C 0.8168(2) 0.04937(17) 0.09539(14) 0.0185(5) Uani 1 d . . .
H6A H 0.8044 -0.0035 0.0696 0.022 Uiso 1 calc R . .
H6B H 0.9007 0.0371 0.0940 0.022 Uiso 1 calc R . .
C7 C 0.85846(19) 0.06755(17) 0.24332(15) 0.0174(5) Uani 1 d . . .
H7A H 0.8198 0.0802 0.2981 0.021 Uiso 1 calc R . .
H7B H 0.8700 0.1281 0.2187 0.021 Uiso 1 calc R . .
C8 C 0.9783(2) -0.01324(17) 0.25905(15) 0.0184(5) Uani 1 d . . .
C9 C 0.9957(2) -0.0883(2) 0.32610(18) 0.0284(6) Uani 1 d . . .
H9 H 0.9327 -0.0891 0.3615 0.034 Uiso 1 calc R . .
C10 C 1.1053(2) -0.1620(2) 0.3413(2) 0.0357(7) Uani 1 d . . .
H10 H 1.1152 -0.2128 0.3857 0.043 Uiso 1 calc R . .
C11 C 1.1998(2) -0.1600(2) 0.2903(2) 0.0367(7) Uani 1 d . . .
H11 H 1.2739 -0.2087 0.3010 0.044 Uiso 1 calc R . .
C12 C 1.1840(2) -0.0856(2) 0.22366(18) 0.0305(6) Uani 1 d . . .
H12 H 1.2476 -0.0844 0.1892 0.037 Uiso 1 calc R . .
C13 C 1.0742(2) -0.01265(18) 0.20761(16) 0.0221(5) Uani 1 d . . .
H13 H 1.0643 0.0370 0.1622 0.026 Uiso 1 calc R . .
C14 C 0.76824(19) -0.05239(16) 0.21444(14) 0.0160(4) Uani 1 d . . .
H14A H 0.7598 -0.0604 0.2761 0.019 Uiso 1 calc R . .
H14B H 0.8396 -0.1048 0.1990 0.019 Uiso 1 calc R . .
C15 C 0.66342(19) -0.06012(16) 0.17274(14) 0.0157(4) Uani 1 d . . .
C16 C 0.6607(2) -0.14922(17) 0.15205(15) 0.0197(5) Uani 1 d . . .
H16 H 0.7254 -0.2077 0.1632 0.024 Uiso 1 calc R . .
C17 C 0.5603(2) -0.15017(18) 0.11451(16) 0.0222(5) Uani 1 d . . .
H17 H 0.5569 -0.2094 0.1000 0.027 Uiso 1 calc R . .
C18 C 0.4647(2) -0.06186(18) 0.09876(15) 0.0207(5) Uani 1 d . . .
H18 H 0.3965 -0.0609 0.0736 0.025 Uiso 1 calc R . .
C19 C 0.4731(2) 0.02448(17) 0.12122(14) 0.0172(5) Uani 1 d . . .
H19 H 0.4094 0.0839 0.1106 0.021 Uiso 1 calc R . .
C20 C 0.6043(2) 0.35331(16) 0.22076(13) 0.0152(4) Uani 1 d . . .
C21 C 0.6751(2) 0.41961(17) 0.20639(14) 0.0170(5) Uani 1 d . . .
C22 C 0.7920(2) 0.38198(17) 0.18077(15) 0.0197(5) Uani 1 d . . .
H22 H 0.8247 0.3170 0.1671 0.024 Uiso 1 calc R . .
C23 C 0.8602(2) 0.44161(19) 0.17561(17) 0.0264(5) Uani 1 d . . .
H23 H 0.9386 0.4168 0.1584 0.032 Uiso 1 calc R . .
C24 C 0.8105(2) 0.5389(2) 0.19643(17) 0.0287(6) Uani 1 d . . .
H24 H 0.8564 0.5784 0.1945 0.034 Uiso 1 calc R . .
C25 C 0.6931(2) 0.57687(18) 0.22000(16) 0.0262(5) Uani 1 d . . .
H25 H 0.6601 0.6421 0.2330 0.031 Uiso 1 calc R . .
C26 C 0.6254(2) 0.51828(17) 0.22425(15) 0.0209(5) Uani 1 d . . .
H26 H 0.5461 0.5444 0.2391 0.025 Uiso 1 calc R . .
C27 C 0.54012(19) 0.14944(16) 0.37803(14) 0.0150(4) Uani 1 d . . .
C28 C 0.56480(19) 0.10004(16) 0.46753(14) 0.0154(4) Uani 1 d . . .
C29 C 0.6628(2) 0.01339(18) 0.48462(15) 0.0224(5) Uani 1 d . . .
H29 H 0.7107 -0.0149 0.4400 0.027 Uiso 1 calc R . .
C30 C 0.6894(2) -0.0308(2) 0.56753(17) 0.0292(6) Uani 1 d . . .
H30 H 0.7554 -0.0883 0.5788 0.035 Uiso 1 calc R . .
C31 C 0.6170(2) 0.0109(2) 0.63411(16) 0.0270(6) Uani 1 d . . .
H31 H 0.6352 -0.0183 0.6901 0.032 Uiso 1 calc R . .
C32 C 0.5179(2) 0.09572(19) 0.61724(15) 0.0241(5) Uani 1 d . . .
H32 H 0.4687 0.1227 0.6617 0.029 Uiso 1 calc R . .
C33 C 0.4920(2) 0.14043(17) 0.53405(15) 0.0203(5) Uani 1 d . . .
H33 H 0.4257 0.1977 0.5228 0.024 Uiso 1 calc R . .
C34 C 0.2328(2) 0.42093(17) 0.10116(15) 0.0195(5) Uani 1 d . . .
H34 H 0.2787 0.3629 0.0785 0.023 Uiso 1 calc R . .
C35 C 0.1399(2) 0.48905(19) 0.05354(16) 0.0262(5) Uani 1 d . . .
H35 H 0.1244 0.4784 -0.0010 0.031 Uiso 1 calc R . .
C36 C 0.0703(2) 0.57370(18) 0.08924(17) 0.0274(6) Uani 1 d . . .
H36 H 0.0065 0.6205 0.0589 0.033 Uiso 1 calc R . .
C37 C 0.0958(2) 0.58868(17) 0.16995(16) 0.0218(5) Uani 1 d . . .
H37 H 0.0494 0.6450 0.1947 0.026 Uiso 1 calc R . .
C38 C 0.19227(19) 0.51773(16) 0.21312(15) 0.0163(4) Uani 1 d . . .
C39 C 0.2317(2) 0.53179(16) 0.29838(15) 0.0203(5) Uani 1 d . . .
H39A H 0.2847 0.5686 0.2890 0.024 Uiso 1 calc R . .
H39B H 0.1635 0.5712 0.3292 0.024 Uiso 1 calc R . .
C40 C 0.3841(2) 0.44625(17) 0.40744(15) 0.0183(5) Uani 1 d . . .
H40A H 0.4484 0.4520 0.3712 0.022 Uiso 1 calc R . .
H40B H 0.4154 0.3852 0.4459 0.022 Uiso 1 calc R . .
C41 C 0.3438(2) 0.53257(17) 0.46041(15) 0.0177(5) Uani 1 d . . .
C42 C 0.3736(2) 0.61585(18) 0.43606(15) 0.0209(5) Uani 1 d . . .
H42 H 0.4157 0.6190 0.3857 0.025 Uiso 1 calc R . .
C43 C 0.3419(2) 0.69454(18) 0.48543(16) 0.0239(5) Uani 1 d . . .
H43 H 0.3617 0.7502 0.4679 0.029 Uiso 1 calc R . .
C44 C 0.2810(2) 0.68943(18) 0.56048(16) 0.0246(5) Uani 1 d . . .
H44 H 0.2597 0.7417 0.5940 0.030 Uiso 1 calc R . .
C45 C 0.2513(2) 0.60662(19) 0.58609(15) 0.0235(5) Uani 1 d . . .
H45 H 0.2100 0.6035 0.6368 0.028 Uiso 1 calc R . .
C46 C 0.2826(2) 0.52847(18) 0.53668(15) 0.0205(5) Uani 1 d . . .
H46 H 0.2626 0.4729 0.5545 0.025 Uiso 1 calc R . .
C47 C 0.2073(2) 0.40117(17) 0.40460(15) 0.0193(5) Uani 1 d . . .
H47A H 0.1415 0.4586 0.4196 0.023 Uiso 1 calc R . .
H47B H 0.2460 0.3642 0.4572 0.023 Uiso 1 calc R . .
C48 C 0.1609(2) 0.33629(16) 0.36061(15) 0.0174(5) Uani 1 d . . .
C49 C 0.0584(2) 0.32003(18) 0.38801(16) 0.0222(5) Uani 1 d . . .
H49 H 0.0130 0.3533 0.4316 0.027 Uiso 1 calc R . .
C50 C 0.0254(2) 0.25349(19) 0.34922(17) 0.0252(5) Uani 1 d . . .
H50 H -0.0413 0.2397 0.3679 0.030 Uiso 1 calc R . .
C51 C 0.0918(2) 0.20763(18) 0.28256(16) 0.0222(5) Uani 1 d . . .
H51 H 0.0694 0.1641 0.2549 0.027 Uiso 1 calc R . .
C52 C 0.1915(2) 0.22733(17) 0.25786(15) 0.0195(5) Uani 1 d . . .
H52 H 0.2358 0.1972 0.2125 0.023 Uiso 1 calc R . .

loop_
_atom_site_aniso_label
_atom_site_aniso_U_11
_atom_site_aniso_U_22
_atom_site_aniso_U_33
_atom_site_aniso_U_23
_atom_site_aniso_U_13
_atom_site_aniso_U_12
Fe1 0.01186(16) 0.01226(16) 0.01474(16) -0.00279(12) -0.00072(12) -0.00179(12)
Fe2 0.01280(16) 0.01187(15) 0.01367(16) -0.00268(11) 0.00022(12) -0.00276(12)
Cl1 0.0231(3) 0.0182(3) 0.0207(3) -0.0045(2) -0.0042(2) -0.0018(2)
Cl2 0.0252(3) 0.0179(3) 0.0205(3) -0.0012(2) 0.0032(2) -0.0052(2)
O1 0.0150(8) 0.0150(8) 0.0165(8) -0.0044(6) -0.0018(6) -0.0019(6)
O3 0.0167(8) 0.0133(8) 0.0196(8) -0.0031(6) -0.0014(6) -0.0043(6)
O2 0.0144(8) 0.0146(8) 0.0216(8) -0.0040(6) 0.0006(6) -0.0044(6)
O4 0.0165(8) 0.0150(8) 0.0144(8) -0.0018(6) 0.0009(6) -0.0018(6)
O5 0.0187(8) 0.0147(8) 0.0157(8) -0.0019(6) -0.0019(6) -0.0017(6)
O6 0.0625(15) 0.0331(12) 0.0590(15) -0.0047(10) -0.0231(12) -0.0245(11)
O7 0.0246(9) 0.0251(9) 0.0307(10) 0.0037(8) -0.0052(8) 0.0000(8)
O8 0.0229(9) 0.0257(9) 0.0206(9) -0.0070(7) -0.0017(7) -0.0039(7)
O9 0.0372(12) 0.0498(13) 0.0236(10) -0.0065(9) 0.0042(9) 0.0131(10)
O10 0.0295(11) 0.0395(11) 0.0453(12) -0.0114(9) 0.0061(9) -0.0161(9)
O11 0.0575(14) 0.0349(11) 0.0321(11) -0.0134(9) 0.0093(10) -0.0241(10)
O12 0.0468(12) 0.0295(10) 0.0218(10) 0.0000(8) 0.0105(8) -0.0120(9)
O13 0.0389(12) 0.0317(11) 0.0380(12) 0.0067(9) -0.0007(9) 0.0073(9)
N6 0.0188(10) 0.0159(9) 0.0165(10) -0.0023(7) -0.0013(7) -0.0069(8)
N5 0.0141(9) 0.0135(9) 0.0148(9) -0.0015(7) -0.0003(7) -0.0046(7)
N4 0.0144(9) 0.0155(9) 0.0141(9) -0.0027(7) 0.0012(7) -0.0043(7)
N2 0.0145(9) 0.0148(9) 0.0159(9) -0.0018(7) -0.0021(7) -0.0031(7)
N3 0.0153(9) 0.0169(9) 0.0163(9) -0.0027(7) -0.0007(7) -0.0052(8)
N1 0.0149(9) 0.0142(9) 0.0155(9) -0.0013(7) -0.0008(7) -0.0014(7)
C1 0.0227(12) 0.0215(12) 0.0218(12) -0.0011(10) -0.0031(10) -0.0049(10)
C2 0.0394(16) 0.0260(14) 0.0255(14) 0.0070(11) -0.0065(12) -0.0121(12)
C3 0.0406(16) 0.0367(16) 0.0252(14) 0.0078(12) 0.0012(12) -0.0218(13)
C4 0.0214(13) 0.0338(14) 0.0233(13) -0.0022(11) 0.0028(10) -0.0135(11)
C5 0.0182(11) 0.0208(12) 0.0163(11) -0.0048(9) -0.0004(9) -0.0102(9)
C6 0.0166(11) 0.0194(11) 0.0184(11) -0.0038(9) 0.0033(9) -0.0049(9)
C7 0.0162(11) 0.0176(11) 0.0194(11) -0.0046(9) -0.0005(9) -0.0065(9)
C8 0.0152(11) 0.0180(11) 0.0231(12) -0.0041(9) -0.0033(9) -0.0064(9)
C9 0.0223(13) 0.0314(14) 0.0326(15) 0.0045(11) -0.0048(11) -0.0130(11)
C10 0.0278(14) 0.0325(15) 0.0435(17) 0.0115(13) -0.0123(12) -0.0103(12)
C11 0.0222(14) 0.0312(15) 0.0501(18) -0.0033(13) -0.0112(12) -0.0005(11)
C12 0.0170(12) 0.0396(16) 0.0338(15) -0.0124(12) 0.0011(11) -0.0064(11)
C13 0.0199(12) 0.0234(12) 0.0242(13) -0.0036(10) -0.0016(10) -0.0087(10)
C14 0.0142(11) 0.0136(10) 0.0195(11) -0.0021(8) -0.0003(8) -0.0038(9)
C15 0.0151(11) 0.0159(11) 0.0155(11) -0.0011(8) 0.0015(8) -0.0051(9)
C16 0.0174(11) 0.0159(11) 0.0240(12) -0.0034(9) 0.0012(9) -0.0036(9)
C17 0.0237(12) 0.0186(12) 0.0285(13) -0.0079(10) 0.0007(10) -0.0109(10)
C18 0.0192(12) 0.0244(12) 0.0214(12) -0.0040(9) -0.0008(9) -0.0108(10)
C19 0.0145(11) 0.0191(11) 0.0157(11) -0.0030(9) 0.0011(8) -0.0030(9)
C20 0.0182(11) 0.0164(11) 0.0103(10) -0.0015(8) -0.0017(8) -0.0052(9)
C21 0.0213(12) 0.0176(11) 0.0131(11) -0.0011(8) -0.0019(9) -0.0082(9)
C22 0.0218(12) 0.0180(11) 0.0187(12) -0.0024(9) 0.0011(9) -0.0062(9)
C23 0.0231(13) 0.0295(14) 0.0285(14) -0.0007(11) 0.0035(10) -0.0129(11)
C24 0.0315(14) 0.0282(14) 0.0344(15) -0.0006(11) -0.0030(11) -0.0208(12)
C25 0.0334(14) 0.0166(12) 0.0287(14) -0.0027(10) 0.0004(11) -0.0090(11)
C26 0.0222(12) 0.0163(11) 0.0224(12) -0.0003(9) -0.0013(9) -0.0050(9)
C27 0.0119(10) 0.0168(11) 0.0177(11) -0.0040(8) 0.0000(8) -0.0062(9)
C28 0.0154(11) 0.0171(11) 0.0151(11) -0.0011(8) -0.0019(8) -0.0074(9)
C29 0.0219(12) 0.0213(12) 0.0195(12) -0.0016(9) 0.0016(9) -0.0028(10)
C30 0.0239(13) 0.0277(14) 0.0269(14) 0.0036(11) -0.0048(11) 0.0000(11)
C31 0.0323(14) 0.0325(14) 0.0144(12) 0.0033(10) -0.0031(10) -0.0111(12)
C32 0.0307(14) 0.0263(13) 0.0175(12) -0.0050(10) 0.0031(10) -0.0124(11)
C33 0.0216(12) 0.0189(12) 0.0192(12) -0.0019(9) 0.0004(9) -0.0058(10)
C34 0.0192(12) 0.0197(12) 0.0192(12) -0.0028(9) -0.0017(9) -0.0063(9)
C35 0.0303(14) 0.0254(13) 0.0224(13) 0.0013(10) -0.0089(10) -0.0095(11)
C36 0.0256(13) 0.0196(12) 0.0340(15) 0.0030(10) -0.0126(11) -0.0048(10)
C37 0.0176(12) 0.0140(11) 0.0303(13) 0.0000(10) -0.0024(10) -0.0021(9)
C38 0.0138(11) 0.0142(11) 0.0207(12) -0.0002(9) 0.0000(9) -0.0051(9)
C39 0.0236(12) 0.0125(11) 0.0226(12) -0.0051(9) -0.0019(10) -0.0025(9)
C40 0.0146(11) 0.0200(11) 0.0201(12) -0.0078(9) -0.0023(9) -0.0038(9)
C41 0.0141(11) 0.0188(11) 0.0190(11) -0.0045(9) -0.0040(9) -0.0033(9)
C42 0.0184(12) 0.0256(13) 0.0207(12) -0.0053(10) -0.0007(9) -0.0092(10)
C43 0.0244(13) 0.0217(12) 0.0294(14) -0.0051(10) -0.0071(10) -0.0114(10)
C44 0.0214(12) 0.0241(13) 0.0276(13) -0.0132(10) -0.0061(10) -0.0033(10)
C45 0.0200(12) 0.0315(14) 0.0182(12) -0.0083(10) -0.0015(9) -0.0065(10)
C46 0.0211(12) 0.0202(12) 0.0200(12) -0.0041(9) -0.0032(9) -0.0063(10)
C47 0.0206(12) 0.0203(12) 0.0178(11) -0.0051(9) 0.0017(9) -0.0075(10)
C48 0.0165(11) 0.0155(11) 0.0179(11) -0.0018(9) -0.0024(9) -0.0026(9)
C49 0.0174(12) 0.0261(13) 0.0222(12) -0.0061(10) 0.0027(9) -0.0058(10)
C50 0.0175(12) 0.0295(14) 0.0301(14) -0.0033(11) 0.0001(10) -0.0103(10)
C51 0.0212(12) 0.0207(12) 0.0265(13) -0.0041(10) -0.0038(10) -0.0086(10)
C52 0.0199(12) 0.0178(11) 0.0191(12) -0.0028(9) -0.0019(9) -0.0043(9)

loop_
_atom_type_symbol
_atom_type_description
_atom_type_scat_dispersion_real
_atom_type_scat_dispersion_imag
_atom_type_scat_source
C C 0.0033 0.0016 'International Tables Vol C Tables 4.2.6.8 and 6.1.1.4'
H H 0.0000 0.0000 'International Tables Vol C Tables 4.2.6.8 and 6.1.1.4'
N N 0.0061 0.0033 'International Tables Vol C Tables 4.2.6.8 and 6.1.1.4'
O O 0.0106 0.0060 'International Tables Vol C Tables 4.2.6.8 and 6.1.1.4'
Cl Cl 0.1484 0.1585 'International Tables Vol C Tables 4.2.6.8 and 6.1.1.4'
Fe Fe 0.3463 0.8444 'International Tables Vol C Tables 4.2.6.8 and 6.1.1.4'

loop_
_geom_angle_atom_site_label_1
_geom_angle_atom_site_label_2
_geom_angle_atom_site_label_3
_geom_angle
_geom_angle_site_symmetry_1
_geom_angle_site_symmetry_3
_geom_angle_publ_flag
O1 Fe1 O5 99.54(7) . . ?
O1 Fe1 O2 97.07(7) . . ?
O5 Fe1 O2 97.53(6) . . ?
O1 Fe1 N1 98.43(7) . . ?
O5 Fe1 N1 88.68(7) . . ?
O2 Fe1 N1 162.10(7) . . ?
O1 Fe1 N3 97.46(7) . . ?
O5 Fe1 N3 161.55(7) . . ?
O2 Fe1 N3 87.40(7) . . ?
N1 Fe1 N3 81.77(7) . . ?
O1 Fe1 N2 174.70(7) . . ?
O5 Fe1 N2 84.38(6) . . ?
O2 Fe1 N2 85.90(6) . . ?
N1 Fe1 N2 77.99(7) . . ?
N3 Fe1 N2 78.23(7) . . ?
O1 Fe2 O4 100.39(7) . . ?
O1 Fe2 O3 98.96(7) . . ?
O4 Fe2 O3 89.85(6) . . ?
O1 Fe2 N4 96.05(7) . . ?
O4 Fe2 N4 92.07(7) . . ?
O3 Fe2 N4 164.27(7) . . ?
O1 Fe2 N6 97.43(7) . . ?
O4 Fe2 N6 161.02(7) . . ?
O3 Fe2 N6 80.94(7) . . ?
N4 Fe2 N6 92.50(7) . . ?
O1 Fe2 N5 170.27(7) . . ?
O4 Fe2 N5 85.35(6) . . ?
O2 Fe2 N3 88.84(6) . . ?
N4 Fe2 N5 75.76(7) . . ?
N6 Fe2 N5 77.96(7) . . ?
O6 Cl1 O8 109.20(12) . . ?
O6 Cl1 O9 110.06(15) . . ?
O8 Cl1 O9 109.05(12) . . ?
O6 Cl1 O7 109.40(12) . . ?
O8 Cl1 O7 109.60(11) . . ?
O9 Cl1 O7 109.50(12) . . ?
O13 Cl2 O12 109.88(12) . . ?
O13 Cl2 O11 109.97(13) . . ?
O12 Cl2 O11 110.12(12) . . ?
O13 Cl2 O10 109.25(13) . . ?
O12 Cl2 O10 109.05(12) . . ?
O11 Cl2 O10 108.53(12) . . ?
Fe2 O1 Fe1 117.13(8) . . ?
C20 O3 Fe2 128.40(14) . . ?
C20 O2 Fe1 125.44(14) . . ?
C27 O4 Fe2 126.69(14) . . ?
C27 O5 Fe1 131.31(14) . . ?
C5 N6 C1 119.3(2) . . ?
C5 N6 Fe2 116.87(15) . . ?
C1 N6 Fe2 122.02(16) . . ?
C14 N5 C6 109.45(17) . . ?
C14 N5 C7 110.53(17) . . ?
C6 N5 C7 111.50(17) . . ?
C14 N5 Fe2 104.74(13) . . ?
C6 N5 Fe2 108.90(13) . . ?
C7 N5 Fe2 111.48(13) . . ?
C19 N4 C15 119.27(19) . . ?
C19 N4 Fe2 124.38(15) . . ?
C15 N4 Fe2 116.34(15) . . ?
C39 N2 C47 111.73(18) . . ?
C39 N2 C40 110.51(17) . . ?
C47 N2 C40 110.47(17) . . ?
C39 N2 Fe1 107.24(13) . . ?
C47 N2 Fe1 107.22(13) . . ?
C40 N2 Fe1 109.55(13) . . ?
C34 N3 C38 119.6(2) . . ?
C34 N3 Fe1 122.24(15) . . ?
C38 N3 Fe1 117.01(15) . . ?
C48 N1 C52 119.5(2) . . ?
C48 N1 Fe1 117.56(15) . . ?
C52 N1 Fe1 122.88(15) . . ?
N6 C1 C2 122.2(2) . . ?
N6 C1 H1 118.9 . . ?
C2 C1 H1 118.9 . . ?
C1 C2 C3 118.2(2) . . ?
C1 C2 H2 120.9 . . ?
C3 C2 H2 120.9 . . ?
C4 C3 C2 119.9(2) . . ?
C4 C3 H3 120.0 . . ?
C2 C3 H3 120.0 . . ?
C3 C4 C5 119.0(2) . . ?
C3 C4 H4 120.5 . . ?
C5 C4 H4 120.5 . . ?
N6 C5 C4 121.3(2) . . ?
N6 C5 C6 116.4(2) . . ?
C4 C5 C6 122.1(2) . . ?
N5 C6 C5 112.83(18) . . ?
N5 C6 H6A 109.0 . . ?
C5 C6 H6A 109.0 . . ?
N5 C6 H6B 109.0 . . ?
C5 C6 H6B 109.0 . . ?
H6A C6 H6B 107.8 . . ?
N5 C7 C8 116.14(18) . . ?
N5 C7 H7A 108.3 . . ?
C8 C7 H7A 108.3 . . ?
N5 C7 H7B 108.3 . . ?
C8 C7 H7B 108.3 . . ?
H7A C7 H7B 107.4 . . ?
C9 C8 C13 118.5(2) . . ?
C9 C8 C7 120.7(2) . . ?
C13 C8 C7 120.8(2) . . ?
C10 C9 C8 121.0(3) . . ?
C10 C9 H9 119.5 . . ?
C8 C9 H9 119.5 . . ?
C11 C10 C9 119.8(3) . . ?
C11 C10 H10 120.1 . . ?
C9 C10 H10 120.1 . . ?
C12 C11 C10 119.8(3) . . ?
C12 C11 H11 120.1 . . ?
C10 C11 H11 120.1 . . ?
C11 C12 C13 120.5(3) . . ?
C11 C12 H12 119.8 . . ?
C13 C12 H12 119.8 . . ?
C12 C13 C8 120.3(2) . . ?
C12 C13 H13 119.8 . . ?
C8 C13 H13 119.8 . . ?
N5 C14 C15 109.49(18) . . ?
N5 C14 H14A 109.8 . . ?
C15 C14 H14A 109.8 . . ?
N5 C14 H14B 109.8 . . ?
C15 C14 H14B 109.8 . . ?
H14A C14 H14B 108.2 . . ?
N4 C15 C16 121.5(2) . . ?
N4 C15 C14 115.79(19) . . ?
C16 C15 C14 122.7(2) . . ?
C15 C16 C17 119.1(2) . . ?
C15 C16 H16 120.4 . . ?
C17 C16 H16 120.4 . . ?
C16 C17 C18 119.4(2) . . ?
C16 C17 H17 120.3 . . ?
C18 C17 H17 120.3 . . ?
C19 C18 C17 118.6(2) . . ?
C19 C18 H18 120.7 . . ?
C17 C18 H18 120.7 . . ?
N4 C19 C18 122.1(2) . . ?
N4 C19 H19 118.9 . . ?
C18 C19 H19 118.9 . . ?
O2 C20 O2 124.6(2) . . ?
O2 C20 C21 117.47(19) . . ?
O3 C20 C21 117.9(2) . . ?
C22 C21 C26 119.8(2) . . ?
C22 C21 C20 120.4(2) . . ?
C26 C21 C20 119.7(2) . . ?
C21 C22 C23 119.9(2) . . ?
C21 C22 H22 120.0 . . ?
C23 C22 H22 120.0 . . ?
C22 C23 C24 119.6(2) . . ?
C22 C23 H23 120.2 . . ?
C24 C23 H23 120.2 . . ?
C25 C24 C23 120.3(2) . . ?
C25 C24 H24 119.8 . . ?
C23 C24 H24 119.8 . . ?
C26 C25 C24 120.1(2) . . ?
C26 C25 H25 120.0 . . ?
C24 C25 H25 120.0 . . ?
C25 C26 C21 120.2(2) . . ?
C25 C26 H26 119.9 . . ?
C21 C26 H26 119.9 . . ?
O4 C27 O5 124.4(2) . . ?
O4 C27 C28 118.44(19) . . ?
O5 C27 C28 117.10(19) . . ?
C33 C28 C29 119.6(2) . . ?
C33 C28 C27 120.6(2) . . ?
C29 C28 C27 119.7(2) . . ?
C30 C29 C28 120.3(2) . . ?
C30 C29 H29 119.8 . . ?
C28 C29 H29 119.8 . . ?
C29 C30 C31 119.7(2) . . ?
C29 C30 H30 120.1 . . ?
C31 C30 H30 120.1 . . ?
C32 C31 C30 120.1(2) . . ?
C32 C31 H31 119.9 . . ?
C30 C31 H31 119.9 . . ?
C31 C32 C33 120.0(2) . . ?
C31 C32 H32 120.0 . . ?
C33 C32 H32 120.0 . . ?
C32 C33 C28 120.1(2) . . ?
C32 C33 H33 119.9 . . ?
C28 C33 H33 119.9 . . ?
N3 C34 C35 122.3(2) . . ?
N3 C34 H34 118.8 . . ?
C35 C34 H34 118.8 . . ?
C34 C35 C36 118.1(2) . . ?
C34 C35 H35 120.9 . . ?
C36 C35 H35 120.9 . . ?
C37 C36 C35 120.0(2) . . ?
C37 C36 H36 120.0 . . ?
C35 C36 H36 120.0 . . ?
C36 C37 C38 118.5(2) . . ?
C36 C37 H37 120.8 . . ?
C38 C37 H37 120.8 . . ?
N3 C38 C37 121.5(2) . . ?
N3 C38 C39 116.43(19) . . ?
C37 C38 C39 122.0(2) . . ?
N2 C39 C38 112.92(18) . . ?
N2 C39 H39A 109.0 . . ?
C38 C39 H39A 109.0 . . ?
N2 C39 H39B 109.0 . . ?
C38 C39 H39B 109.0 . . ?
H39A C39 H39B 107.8 . . ?
N2 C40 C41 116.48(18) . . ?
N4 C40 H40A 108.2 . . ?
C41 C40 H40A 108.2 . . ?
N2 C40 H40B 108.2 . . ?
C41 C40 H40B 108.2 . . ?
H40A C40 H40B 107.3 . . ?
C42 C41 C46 118.5(2) . . ?
C42 C41 C40 120.0(2) . . ?
C46 C41 C40 121.4(2) . . ?
C41 C42 C43 121.2(2) . . ?
C41 C42 H42 119.4 . . ?
C43 C42 H42 119.4 . . ?
C44 C43 C42 119.5(2) . . ?
C44 C43 H43 120.3 . . ?
C42 C43 H43 120.3 . . ?
C43 C44 C45 120.1(2) . . ?
C43 C44 H44 120.0 . . ?
C45 C44 H44 120.0 . . ?
C46 C45 C44 120.4(2) . . ?
C46 C45 H45 119.8 . . ?
C44 C45 H45 119.8 . . ?
C45 C46 C41 120.3(2) . . ?
C45 C46 H46 119.8 . . ?
C41 C46 H46 119.8 . . ?
N2 C47 C48 113.52(18) . . ?
N2 C47 H47A 108.9 . . ?
C48 C47 H47A 108.9 . . ?
N2 C47 H47B 108.9 . . ?
C48 C47 H47B 108.9 . . ?
H47A C47 H47B 107.7 . . ?
N1 C48 C49 121.2(2) . . ?
N1 C48 C47 117.1(2) . . ?
C49 C48 C47 121.5(2) . . ?
C50 C49 C48 118.7(2) . . ?
C50 C49 H49 120.7 . . ?
C48 C49 H49 120.7 . . ?
C49 C50 C51 119.7(2) . . ?
C49 C50 H50 120.2 . . ?
C51 C50 H50 120.2 . . ?
C52 C51 C50 119.0(2) . . ?
C52 C51 H51 120.5 . . ?
C50 C51 H51 120.5 . . ?
N1 C52 C51 121.9(2) . . ?
N1 C52 H52 119.1 . . ?
C51 C52 H52 119.1 . . ?

loop_
_geom_bond_atom_site_label_1
_geom_bond_atom_site_label_2
_geom_bond_distance
_geom_bond_site_symmetry_2
_geom_bond_publ_flag
Fe1 O1 1.7963(15) . ?
Fe1 O5 2.0153(16) . ?
Fe1 O2 2.0284(16) . ?
Fe1 N1 2.1215(19) . ?
Fe1 N3 2.1236(19) . ?
Fe1 N2 2.2695(18) . ?
Fe2 O1 1.7905(15) . ?
Fe2 O4 2.0107(15) . ?
Fe2 O3 2.0538(15) . ?
Fe2 N4 2.1323(18) . ?
Fe2 N6 2.1407(19) . ?
Fe2 N5 2.2552(18) . ?
Cl1 O6 1.430(2) . ?
Cl1 O8 1.4356(17) . ?
Cl1 O9 1.438(2) . ?
Cl1 O7 1.4414(18) . ?
Cl2 O13 1.4321(19) . ?
Cl2 O12 1.4357(18) . ?
Cl2 O11 1.4365(19) . ?
Cl2 O10 1.441(2) . ?
O3 C20 1.266(3) . ?
O2 C20 1.265(3) . ?
O4 C27 1.265(3) . ?
O5 C27 1.269(3) . ?
N6 C5 1.342(3) . ?
N6 C1 1.347(3) . ?
N5 C14 1.487(3) . ?
N5 C6 1.488(3) . ?
N5 C7 1.503(3) . ?
N4 C19 1.344(3) . ?
N4 C15 1.348(3) . ?
N2 C39 1.482(3) . ?
N2 C47 1.493(3) . ?
N2 C40 1.506(3) . ?
N3 C34 1.338(3) . ?
N3 C38 1.341(3) . ?
N1 C48 1.345(3) . ?
N1 C52 1.346(3) . ?
C1 C2 1.383(4) . ?
C1 H1 0.9300 . ?
C2 C3 1.384(4) . ?
C2 H2 0.9300 . ?
C3 C4 1.376(4) . ?
C3 H3 0.9300 . ?
C4 C5 1.390(3) . ?
C4 H4 0.9300 . ?
C5 C6 1.503(3) . ?
C6 H6A 0.9700 . ?
C6 H6B 0.9700 . ?
C7 C8 1.513(3) . ?
C7 H7A 0.9700 . ?
C7 H7B 0.9700 . ?
C8 C9 1.385(3) . ?
C8 C13 1.392(3) . ?
C9 C10 1.384(4) . ?
C9 H9 0.9300 . ?
C10 C11 1.380(4) . ?
C10 H10 0.9300 . ?
C11 C12 1.377(4) . ?
C11 H11 0.9300 . ?
C12 C13 1.383(3) . ?
C12 H12 0.9300 . ?
C13 H13 0.9300 . ?
C14 C15 1.504(3) . ?
C14 H14A 0.9700 . ?
C14 H14B 0.9700 . ?
C15 C16 1.382(3) . ?
C16 C17 1.384(3) . ?
C16 H16 0.9300 . ?
C17 C18 1.389(3) . ?
C17 H17 0.9300 . ?
C18 C19 1.380(3) . ?
C18 H18 0.9300 . ?
C19 H19 0.9300 . ?
C20 C21 1.496(3) . ?
C21 C22 1.389(3) . ?
C21 C26 1.397(3) . ?
C22 C23 1.390(3) . ?
C22 H22 0.9300 . ?
C23 C24 1.394(4) . ?
C23 H23 0.9300 . ?
C24 C25 1.384(4) . ?
C24 H24 0.9300 . ?
C25 C26 1.374(3) . ?
C25 H25 0.9300 . ?
C26 H26 0.9300 . ?
C27 C28 1.493(3) . ?
C28 C33 1.386(3) . ?
C28 C29 1.392(3) . ?
C29 C30 1.381(3) . ?
C29 H29 0.9300 . ?
C30 C31 1.390(4) . ?
C30 H30 0.9300 . ?
C31 C32 1.384(4) . ?
C31 H31 0.9300 . ?
C32 C33 1.386(3) . ?
C32 H32 0.9300 . ?
C33 H33 0.9300 . ?
C34 C35 1.381(3) . ?
C34 H34 0.9300 . ?
C35 C36 1.385(4) . ?
C35 H35 0.9300 . ?
C36 C37 1.383(4) . ?
C36 H36 0.9300 . ?
C37 C38 1.388(3) . ?
C37 H37 0.9300 . ?
C38 C39 1.507(3) . ?
C39 H39A 0.9700 . ?
C39 H39B 0.9700 . ?
C40 C41 1.510(3) . ?
C40 H40A 0.9700 . ?
C40 H40B 0.9700 . ?
C41 C42 1.388(3) . ?
C41 C46 1.393(3) . ?
C42 C43 1.389(3) . ?
C42 H42 0.9300 . ?
C43 C44 1.377(4) . ?
C43 H43 0.9300 . ?
C44 C45 1.384(4) . ?
C44 H44 0.9300 . ?
C45 C46 1.383(3) . ?
C45 H45 0.9300 . ?
C46 H46 0.9300 . ?
C47 C48 1.503(3) . ?
C47 H47A 0.9700 . ?
C47 H47B 0.9700 . ?
C48 C49 1.391(3) . ?
C49 C50 1.382(3) . ?
C49 H49 0.9300 . ?
C50 C51 1.382(3) . ?
C50 H50 0.9300 . ?
C51 C52 1.371(3) . ?
C51 H51 0.9300 . ?
C52 H52 0.9300 . ?
